data_7241970
loop_
_publ_author_name
'Abe, Haruka'
'Kobayashi, Takahiro'
'Hoshino, Norihisa'
'Takeda, Takashi'
'Suzuki, Yasutaka'
'Kawamata, Jun'
'Akutagawa, Tomoyuki'

_publ_section_title
;
 Dynamic structural reconstruction of
 (guanidinium+)2(benzene-1,4-disulfonate2&#x2212;) host crystal by guest
 adsorption
;
_journal_issue 5
_journal_name_full CrystEngComm
_journal_page_first 1149
_journal_page_last 1157
_journal_paper_doi 10.1039/D0CE01616K
_journal_volume 23
_journal_year 2021
_chemical_formula_moiety 'C8 H18 N6 O7 S2'
_chemical_formula_sum 'C8 H18 N6 O7 S2'
_chemical_formula_weight 374.39
_space_group_crystal_system orthorhombic
_space_group_IT_number 62
_space_group_name_Hall '-P 2ac 2n'
_space_group_name_H-M_alt 'P n m a'
_atom_sites_solution_hydrogens geom
_atom_sites_solution_primary direct
_atom_sites_solution_secondary difmap
_audit_update_record
;
2020-10-29 deposited with the CCDC.	2020-12-21 downloaded from the CCDC.
;
_cell_angle_alpha 90.0000
_cell_angle_beta 90.0000
_cell_angle_gamma 90.0000
_cell_formula_units_Z 4
_cell_length_a 21.3840
_cell_length_b 8.2026
_cell_length_c 9.6041
_cell_measurement_reflns_used 11584
_cell_measurement_temperature 100
_cell_measurement_theta_max 68.11
_cell_measurement_theta_min 4.13
_cell_volume 1684.601
_computing_cell_refinement 'RAPID AUTO'
_computing_data_collection 'RAPID AUTO (Rigaku, ????)'
_computing_data_reduction 'RAPID AUTO'
_computing_molecular_graphics 'CrystalStructure 4.3'
_computing_publication_material 'CrystalStructure 4.3 (Rigaku, 2018)'
_computing_structure_refinement 'SHELXL97 (Sheldrick, 2008)'
_computing_structure_solution 'Il Milione (Burla, et al., 2007)'
_diffrn_ambient_temperature 100
_diffrn_detector_area_resol_mean 10.000
_diffrn_measured_fraction_theta_full 0.998
_diffrn_measured_fraction_theta_max 0.998
_diffrn_measurement_device_type 'Rigaku R-AXIS RAPID'
_diffrn_measurement_method \w
_diffrn_radiation_type 'Cu K\a'
_diffrn_radiation_wavelength 1.54187
_diffrn_reflns_av_R_equivalents 0.0634
_diffrn_reflns_av_unetI/netI 0.0459
_diffrn_reflns_Laue_measured_fraction_full 0.000
_diffrn_reflns_Laue_measured_fraction_max 0.000
_diffrn_reflns_limit_h_max 25
_diffrn_reflns_limit_h_min -25
_diffrn_reflns_limit_k_max 9
_diffrn_reflns_limit_k_min -9
_diffrn_reflns_limit_l_max 10
_diffrn_reflns_limit_l_min -11
_diffrn_reflns_number 17983
_diffrn_reflns_point_group_measured_fraction_full 0.000
_diffrn_reflns_point_group_measured_fraction_max 0.000
_diffrn_reflns_theta_full 68.180
_diffrn_reflns_theta_max 68.180
_diffrn_reflns_theta_min 4.135
_diffrn_standards_number 0
_exptl_absorpt_coefficient_mu 3.287
_exptl_absorpt_correction_T_max 0.968
_exptl_absorpt_correction_T_min 0.608
_exptl_absorpt_correction_type multi-scan
_exptl_absorpt_process_details 'ABSCOR (Rigaku, 1995)'
_exptl_crystal_colour colorless
_exptl_crystal_density_diffrn 1.476
_exptl_crystal_density_method 'not measured'
_exptl_crystal_description needle
_exptl_crystal_F_000 784.00
_exptl_crystal_size_max 0.100
_exptl_crystal_size_mid 0.100
_exptl_crystal_size_min 0.010
_refine_diff_density_max 1.10
_refine_diff_density_min -0.90
_refine_ls_extinction_method none
_refine_ls_goodness_of_fit_ref 1.094
_refine_ls_hydrogen_treatment constr
_refine_ls_number_parameters 142
_refine_ls_number_reflns 1654
_refine_ls_number_restraints 0
_refine_ls_R_factor_all 0.1168
_refine_ls_R_factor_gt 0.0951
_refine_ls_shift/su_max 0.000
_refine_ls_structure_factor_coef Fsqd
_refine_ls_weighting_details 'w = 1/[\s^2^(Fo^2^)+(0.1715P)^2^+7.3660P] where P=(Fo^2^+2Fc^2^)/3'
_refine_ls_weighting_scheme calc
_refine_ls_wR_factor_gt 0.2893
_refine_ls_wR_factor_ref 0.3067
_reflns_number_gt 1231
_reflns_number_total 1654
_reflns_threshold_expression F^2^>2.0\s(F^2^)
_cod_data_source_file d0ce01616k2.cif
_cod_data_source_block 200828_G2BDS_toluene
_cod_depositor_comments 'Adding full bibliography for 7241968--7241975.cif.'
_cod_original_cell_volume 1684.5967
_cod_database_code 7241970

loop_
_space_group_symop_id
_space_group_symop_operation_xyz
1 +X,+Y,+Z
2 1/2+X,1/2-Y,1/2-Z
3 -X,1/2+Y,-Z
4 1/2-X,-Y,1/2+Z
5 -X,-Y,-Z
6 -1/2-X,-1/2+Y,-1/2+Z
7 +X,-1/2-Y,+Z
8 -1/2+X,+Y,-1/2-Z

loop_
_atom_site_label
_atom_site_type_symbol
_atom_site_fract_x
_atom_site_fract_y
_atom_site_fract_z
_atom_site_U_iso_or_equiv
_atom_site_adp_type
_atom_site_occupancy
_atom_site_symmetry_multiplicity
_atom_site_calc_flag
_atom_site_refinement_flags
_atom_site_disorder_assembly
_atom_site_disorder_group
S1 S 0.32658(10) 0.2500 0.6712(2) 0.0342(7) Uani 1 2 d S . .
S2 S 0.62052(10) 0.2500 0.6908(3) 0.0355(7) Uani 1 2 d S . .
O1 O 0.3109(3) 0.2500 0.8200(7) 0.0369(15) Uani 1 2 d S . .
O2 O 0.30557(19) 0.1019(5) 0.6016(5) 0.0380(12) Uani 1 1 d . . .
O3 O 0.6337(3) 0.2500 0.8399(7) 0.0449(17) Uani 1 2 d S . .
O4 O 0.6424(2) 0.1015(5) 0.6252(5) 0.0399(12) Uani 1 1 d . . .
O5 O 0.4529(6) 0.6845(12) 0.9085(15) 0.077(4) Uani 0.50 1 d P . .
N1 N 0.3708(4) 0.2500 1.2921(9) 0.044(2) Uani 1 2 d S . .
H1A H 0.3749 0.1571 1.3370 0.053 Uiso 0.50 1 calc PR . .
H1B H 0.3754 0.3429 1.3367 0.053 Uiso 0.50 1 calc PR . .
N2 N 0.3501(2) 0.1099(7) 1.0861(6) 0.0434(15) Uani 1 1 d . . .
H2A H 0.3407 0.1111 0.9969 0.052 Uiso 1 1 calc R . .
H2B H 0.3546 0.0164 1.1299 0.052 Uiso 1 1 calc R . .
N3 N 0.2732(2) -0.1085(7) 0.8490(6) 0.0366(13) Uani 1 1 d . . .
H3A H 0.2813 -0.0156 0.8069 0.044 Uiso 1 1 calc R . .
H3B H 0.2571 -0.1086 0.9333 0.044 Uiso 1 1 calc R . .
N4 N 0.3096(4) -0.2500 0.6590(9) 0.041(2) Uani 1 2 d S . .
H4A H 0.3177 -0.3429 0.6169 0.049 Uiso 0.50 1 calc PR . .
H4B H 0.3177 -0.1571 0.6169 0.049 Uiso 0.50 1 calc PR . .
C1 C 0.4091(4) 0.2500 0.6666(10) 0.034(2) Uani 1 2 d S . .
C2 C 0.4394(5) 0.3787(17) 0.7345(14) 0.035(3) Uani 0.50 1 d P . .
C3 C 0.5053(6) 0.3808(17) 0.7417(16) 0.041(3) Uani 0.50 1 d P . .
C5 C 0.5384(4) 0.2500 0.6764(11) 0.039(2) Uani 1 2 d S . .
C6 C 0.4413(6) 0.1288(18) 0.5989(14) 0.040(3) Uani 0.50 1 d P . .
C7 C 0.3573(4) 0.2500 1.1551(10) 0.038(2) Uani 1 2 d S . .
C8 C 0.2855(4) -0.2500 0.7847(10) 0.035(2) Uani 1 2 d S . .
C9 C 0.5084(6) 0.1294(17) 0.6029(14) 0.038(3) Uani 0.50 1 d P . .

loop_
_atom_site_aniso_label
_atom_site_aniso_U_11
_atom_site_aniso_U_22
_atom_site_aniso_U_33
_atom_site_aniso_U_23
_atom_site_aniso_U_13
_atom_site_aniso_U_12
S1 0.0265(11) 0.0315(12) 0.0446(13) 0.000 -0.0015(9) 0.000
S2 0.0261(11) 0.0310(12) 0.0492(14) 0.000 0.0000(9) 0.000
O1 0.029(3) 0.040(4) 0.042(4) 0.000 0.003(3) 0.000
O2 0.031(2) 0.028(2) 0.055(3) 0.000(2) -0.0030(19) -0.0018(18)
O3 0.040(4) 0.055(4) 0.040(4) 0.000 -0.003(3) 0.000
O4 0.033(2) 0.032(3) 0.054(3) -0.005(2) 0.005(2) 0.0014(19)
O5 0.073(7) 0.029(5) 0.128(11) 0.020(6) -0.033(8) -0.019(5)
N1 0.036(4) 0.045(5) 0.050(5) 0.000 -0.002(4) 0.000
N2 0.045(3) 0.033(3) 0.051(3) -0.002(3) -0.005(3) -0.001(3)
N3 0.037(3) 0.030(3) 0.043(3) -0.003(2) 0.004(2) 0.000(2)
N4 0.032(4) 0.032(4) 0.058(5) 0.000 0.006(4) 0.000
C1 0.020(4) 0.037(5) 0.043(5) 0.000 -0.002(3) 0.000
C2 0.025(6) 0.034(7) 0.047(7) 0.000(6) 0.000(5) 0.007(5)
C3 0.031(7) 0.028(7) 0.064(9) -0.005(6) 0.006(6) -0.005(6)
C5 0.031(5) 0.033(5) 0.053(6) 0.000 0.004(4) 0.000
C6 0.030(6) 0.045(8) 0.046(8) 0.003(6) -0.001(5) -0.002(6)
C7 0.028(5) 0.037(5) 0.050(6) 0.000 0.001(4) 0.000
C8 0.026(4) 0.037(5) 0.041(5) 0.000 0.004(4) 0.000
C9 0.031(6) 0.036(7) 0.048(8) -0.001(6) -0.001(5) 0.003(6)

loop_
_atom_type_symbol
_atom_type_description
_atom_type_scat_dispersion_real
_atom_type_scat_dispersion_imag
_atom_type_scat_source
C C 0.0181 0.0091
;
International Tables for Crystallography
(Vol. C, Tables 4.2.6.8 and 6.1.1.4)
;
H H 0.0000 0.0000
;
International Tables for Crystallography
(Vol. C, Table 6.1.1.4)
;
N N 0.0311 0.0180
;
International Tables for Crystallography
(Vol. C, Tables 4.2.6.8 and 6.1.1.4)
;
O O 0.0492 0.0322
;
International Tables for Crystallography
(Vol. C, Tables 4.2.6.8 and 6.1.1.4)
;
S S 0.3331 0.5567
;
International Tables for Crystallography
(Vol. C, Tables 4.2.6.8 and 6.1.1.4)
;

loop_
_geom_angle_atom_site_label_1
_geom_angle_atom_site_label_2
_geom_angle_atom_site_label_3
_geom_angle
_geom_angle_site_symmetry_1
_geom_angle_site_symmetry_3
_geom_angle_publ_flag
O2 S1 O2 112.9(4) . 7_565 ?
O2 S1 O1 112.1(2) . . ?
O2 S1 O1 112.1(2) 7_565 . ?
O2 S1 C1 107.3(2) . . ?
O2 S1 C1 107.3(2) 7_565 . ?
O1 S1 C1 104.7(4) . . ?
O4 S2 O4 114.3(4) 7_565 . ?
O4 S2 O3 111.4(2) 7_565 . ?
O4 S2 O3 111.4(2) . . ?
O4 S2 C5 106.8(2) 7_565 . ?
O4 S2 C5 106.8(3) . . ?
O3 S2 C5 105.6(4) . . ?
C7 N1 H1A 120.0 . . ?
C7 N1 H1B 120.0 . . ?
H1A N1 H1B 120.0 . . ?
C7 N2 H2A 120.0 . . ?
C7 N2 H2B 120.0 . . ?
H2A N2 H2B 120.0 . . ?
C8 N3 H3A 120.0 . . ?
C8 N3 H3B 120.0 . . ?
H3A N3 H3B 120.0 . . ?
C8 N4 H4A 120.0 . . ?
C8 N4 H4B 120.0 . . ?
H4A N4 H4B 120.0 . . ?
C6 C1 C6 92.9(13) 7_565 . ?
C6 C1 C2 122.4(9) 7_565 7_565 ?
C6 C1 C2 56.1(8) . 7_565 ?
C6 C1 C2 56.1(8) 7_565 . ?
C6 C1 C2 122.4(9) . . ?
C2 C1 C2 97.9(12) 7_565 . ?
C6 C1 S1 120.8(7) 7_565 . ?
C6 C1 S1 120.8(7) . . ?
C2 C1 S1 116.8(6) 7_565 . ?
C2 C1 S1 116.8(6) . . ?
C6 C2 C1 60.9(9) 7_565 . ?
C6 C2 C3 91.1(11) 7_565 . ?
C1 C2 C3 119.6(11) . . ?
C6 C2 C9 47.6(8) 7_565 7_565 ?
C1 C2 C9 91.3(9) . 7_565 ?
C3 C2 C9 43.4(8) . 7_565 ?
C9 C3 C2 90.0(12) 7_565 . ?
C9 C3 C5 59.4(9) 7_565 . ?
C2 C3 C5 117.6(11) . . ?
C9 C3 C6 47.8(8) 7_565 7_565 ?
C2 C3 C6 42.2(8) . 7_565 ?
C5 C3 C6 90.5(9) . 7_565 ?
C9 C5 C9 92.2(13) . 7_565 ?
C9 C5 C3 122.3(10) . . ?
C9 C5 C3 56.9(9) 7_565 . ?
C9 C5 C3 56.9(9) . 7_565 ?
C9 C5 C3 122.3(10) 7_565 7_565 ?
C3 C5 C3 97.2(12) . 7_565 ?
C9 C5 S2 120.4(7) . . ?
C9 C5 S2 120.4(7) 7_565 . ?
C3 C5 S2 117.3(7) . . ?
C3 C5 S2 117.3(7) 7_565 . ?
C2 C6 C1 63.0(9) 7_565 . ?
C2 C6 C9 90.2(11) 7_565 . ?
C1 C6 C9 119.0(12) . . ?
C2 C6 C3 46.7(8) 7_565 7_565 ?
C1 C6 C3 92.8(9) . 7_565 ?
C9 C6 C3 43.6(8) . 7_565 ?
C2 C6 C6 92.7(9) 7_565 7_565 ?
C1 C6 C6 43.6(6) . 7_565 ?
C9 C6 C6 89.8(8) . 7_565 ?
C3 C6 C6 92.3(6) 7_565 7_565 ?
N2 C7 N2 118.7(9) . 7_565 ?
N2 C7 N1 120.6(5) . . ?
N2 C7 N1 120.6(5) 7_565 . ?
N4 C8 N3 120.0(4) . 7 ?
N4 C8 N3 120.0(4) . . ?
N3 C8 N3 119.9(8) 7 . ?
C3 C9 C5 63.7(9) 7_565 . ?
C3 C9 C6 88.7(11) 7_565 . ?
C5 C9 C6 118.9(12) . . ?
C3 C9 C9 93.6(8) 7_565 7_565 ?
C5 C9 C9 43.9(6) . 7_565 ?
C6 C9 C9 90.2(8) . 7_565 ?
C3 C9 C2 46.5(8) 7_565 7_565 ?
C5 C9 C2 92.6(9) . 7_565 ?
C6 C9 C2 42.1(7) . 7_565 ?
C9 C9 C2 92.0(6) 7_565 7_565 ?

loop_
_geom_bond_atom_site_label_1
_geom_bond_atom_site_label_2
_geom_bond_distance
_geom_bond_site_symmetry_2
_geom_bond_publ_flag
S1 O2 1.457(4) . ?
S1 O2 1.457(4) 7_565 ?
S1 O1 1.468(7) . ?
S1 C1 1.765(8) . ?
S2 O4 1.449(4) 7_565 ?
S2 O4 1.449(4) . ?
S2 O3 1.460(7) . ?
S2 C5 1.762(9) . ?
O5 O5 1.07(2) 7_575 ?
N1 C7 1.347(12) . ?
N1 H1A 0.8800 . ?
N1 H1B 0.8800 . ?
N2 C7 1.335(8) . ?
N2 H2A 0.8800 . ?
N2 H2B 0.8800 . ?
N3 C8 1.341(7) . ?
N3 H3A 0.8800 . ?
N3 H3B 0.8800 . ?
N4 C8 1.313(12) . ?
N4 H4A 0.8800 . ?
N4 H4B 0.8800 . ?
C1 C6 1.372(15) 7_565 ?
C1 C6 1.372(15) . ?
C1 C2 1.400(14) 7_565 ?
C1 C2 1.400(14) . ?
C2 C6 1.304(19) 7_565 ?
C2 C3 1.411(18) . ?
C2 C9 1.944(19) 7_565 ?
C3 C9 1.34(2) 7_565 ?
C3 C5 1.430(15) . ?
C3 C6 1.94(2) 7_565 ?
C5 C9 1.374(15) . ?
C5 C9 1.374(15) 7_565 ?
C5 C3 1.430(15) 7_565 ?
C6 C2 1.304(19) 7_565 ?
C6 C9 1.436(18) . ?
C6 C3 1.94(2) 7_565 ?
C6 C6 1.99(3) 7_565 ?
C7 N2 1.335(8) 7_565 ?
C8 N3 1.341(7) 7 ?
C9 C3 1.34(2) 7_565 ?
C9 C9 1.98(3) 7_565 ?
C9 C2 1.944(19) 7_565 ?

loop_
_geom_hbond_atom_site_label_D
_geom_hbond_atom_site_label_H
_geom_hbond_atom_site_label_A
_geom_hbond_site_symmetry_D
_geom_hbond_site_symmetry_H
_geom_hbond_site_symmetry_A
_geom_hbond_distance_DA
_geom_hbond_distance_DH
_geom_hbond_distance_HA
_geom_hbond_angle_DHA
_geom_hbond_publ_flag
N1 H1A O4 . . 5_657 3.004(5) 0.880 2.184 154.9 no
N1 H1A O4 . 7_565 3_657 3.004(5) 0.880 2.184 154.9 no
N1 H1B O4 . . 3_657 3.004(5) 0.880 2.186 154.5 no
N1 H1B O4 . 7_565 5_657 3.004(5) 0.880 2.186 154.5 no
N2 H2A O1 . . . 2.925(9) 0.880 2.143 147.7 no
N2 H2B O3 . . 3_647 3.057(6) 0.880 2.219 159.0 no
N3 H3A O1 . . . 3.062(6) 0.880 2.272 149.3 no
N3 H3A O2 . . . 3.017(7) 0.880 2.256 144.8 no
N3 H3B O2 . . 4_555 2.954(7) 0.880 2.100 163.4 no
N4 H4A O2 . . 7_555 2.940(5) 0.880 2.146 149.9 no
N4 H4A O2 . 7_555 . 2.940(5) 0.880 2.146 149.9 no
N4 H4B O2 . . . 2.940(5) 0.880 2.146 149.9 no
N4 H4B O2 . 7_555 7_555 2.940(5) 0.880 2.146 149.9 no

loop_
_geom_torsion_atom_site_label_1
_geom_torsion_atom_site_label_2
_geom_torsion_atom_site_label_3
_geom_torsion_atom_site_label_4
_geom_torsion
_geom_torsion_site_symmetry_1
_geom_torsion_site_symmetry_2
_geom_torsion_site_symmetry_3
_geom_torsion_site_symmetry_4
_geom_torsion_publ_flag
O2 S1 C1 C6 118.3(8) . . . 7_565 ?
O2 S1 C1 C6 -3.2(9) 7_565 . . 7_565 ?
O1 S1 C1 C6 -122.4(9) . . . 7_565 ?
O2 S1 C1 C6 3.2(9) . . . . ?
O2 S1 C1 C6 -118.3(8) 7_565 . . . ?
O1 S1 C1 C6 122.4(9) . . . . ?
O2 S1 C1 C2 -61.6(9) . . . 7_565 ?
O2 S1 C1 C2 176.9(8) 7_565 . . 7_565 ?
O1 S1 C1 C2 57.7(8) . . . 7_565 ?
O2 S1 C1 C2 -176.9(8) . . . . ?
O2 S1 C1 C2 61.6(9) 7_565 . . . ?
O1 S1 C1 C2 -57.7(8) . . . . ?
C6 C1 C2 C6 69.2(14) . . . 7_565 ?
C2 C1 C2 C6 123.9(10) 7_565 . . 7_565 ?
S1 C1 C2 C6 -110.6(9) . . . 7_565 ?
C6 C1 C2 C3 -73.1(13) 7_565 . . . ?
C6 C1 C2 C3 -3.8(18) . . . . ?
C2 C1 C2 C3 50.8(17) 7_565 . . . ?
S1 C1 C2 C3 176.3(10) . . . . ?
C6 C1 C2 C9 -38.4(8) 7_565 . . 7_565 ?
C6 C1 C2 C9 30.9(12) . . . 7_565 ?
C2 C1 C2 C9 85.5(10) 7_565 . . 7_565 ?
S1 C1 C2 C9 -149.0(6) . . . 7_565 ?
C6 C2 C3 C9 -0.9(13) 7_565 . . 7_565 ?
C1 C2 C3 C9 55.8(14) . . . 7_565 ?
C6 C2 C3 C5 -55.9(15) 7_565 . . . ?
C1 C2 C3 C5 0.9(19) . . . . ?
C9 C2 C3 C5 -55.0(11) 7_565 . . . ?
C1 C2 C3 C6 56.7(11) . . . 7_565 ?
C9 C2 C3 C6 0.9(13) 7_565 . . 7_565 ?
C9 C3 C5 C9 -68.9(13) 7_565 . . . ?
C2 C3 C5 C9 3.1(18) . . . . ?
C6 C3 C5 C9 -30.7(13) 7_565 . . . ?
C2 C3 C5 C9 72.0(14) . . . 7_565 ?
C6 C3 C5 C9 38.2(9) 7_565 . . 7_565 ?
C9 C3 C5 C3 -124.1(10) 7_565 . . 7_565 ?
C2 C3 C5 C3 -52.1(18) . . . 7_565 ?
C6 C3 C5 C3 -85.9(11) 7_565 . . 7_565 ?
C9 C3 C5 S2 110.0(9) 7_565 . . . ?
C2 C3 C5 S2 -178.0(10) . . . . ?
C6 C3 C5 S2 148.2(7) 7_565 . . . ?
O4 S2 C5 C9 117.9(8) 7_565 . . . ?
O4 S2 C5 C9 -4.8(10) . . . . ?
O3 S2 C5 C9 -123.4(9) . . . . ?
O4 S2 C5 C9 4.8(10) 7_565 . . 7_565 ?
O4 S2 C5 C9 -117.9(8) . . . 7_565 ?
O3 S2 C5 C9 123.4(9) . . . 7_565 ?
O4 S2 C5 C3 -61.1(9) 7_565 . . . ?
O4 S2 C5 C3 176.3(8) . . . . ?
O3 S2 C5 C3 57.6(9) . . . . ?
O4 S2 C5 C3 -176.3(8) 7_565 . . 7_565 ?
O4 S2 C5 C3 61.1(9) . . . 7_565 ?
O3 S2 C5 C3 -57.6(9) . . . 7_565 ?
C6 C1 C6 C2 127.8(9) 7_565 . . 7_565 ?
C2 C1 C6 C2 76.8(13) . . . 7_565 ?
S1 C1 C6 C2 -103.4(9) . . . 7_565 ?
C6 C1 C6 C9 53.9(16) 7_565 . . . ?
C2 C1 C6 C9 -73.9(12) 7_565 . . . ?
C2 C1 C6 C9 2.9(18) . . . . ?
S1 C1 C6 C9 -177.2(9) . . . . ?
C6 C1 C6 C3 90.4(9) 7_565 . . 7_565 ?
C2 C1 C6 C3 -37.3(8) 7_565 . . 7_565 ?
C2 C1 C6 C3 39.5(12) . . . 7_565 ?
S1 C1 C6 C3 -140.7(7) . . . 7_565 ?
C2 C1 C6 C6 -127.8(9) 7_565 . . 7_565 ?
C2 C1 C6 C6 -51.0(9) . . . 7_565 ?
S1 C1 C6 C6 128.9(12) . . . 7_565 ?
C9 C5 C9 C3 -127.9(9) 7_565 . . 7_565 ?
C3 C5 C9 C3 -76.4(14) . . . 7_565 ?
S2 C5 C9 C3 104.6(9) . . . 7_565 ?
C9 C5 C9 C6 -55.5(16) 7_565 . . . ?
C3 C5 C9 C6 -4.0(18) . . . . ?
C3 C5 C9 C6 72.4(13) 7_565 . . . ?
S2 C5 C9 C6 177.0(9) . . . . ?
C3 C5 C9 C9 51.5(9) . . . 7_565 ?
C3 C5 C9 C9 127.9(9) 7_565 . . 7_565 ?
S2 C5 C9 C9 -127.5(12) . . . 7_565 ?
C9 C5 C9 C2 -90.1(9) 7_565 . . 7_565 ?
C3 C5 C9 C2 -38.7(13) . . . 7_565 ?
C3 C5 C9 C2 37.8(8) 7_565 . . 7_565 ?
S2 C5 C9 C2 142.4(7) . . . 7_565 ?
C2 C6 C9 C3 0.9(12) 7_565 . . 7_565 ?
C1 C6 C9 C3 59.7(14) . . . 7_565 ?
C6 C6 C9 C3 93.6(8) 7_565 . . 7_565 ?
C2 C6 C9 C5 -57.8(15) 7_565 . . . ?
C1 C6 C9 C5 1.0(19) . . . . ?
C3 C6 C9 C5 -58.7(11) 7_565 . . . ?
C6 C6 C9 C5 34.9(11) 7_565 . . . ?
C2 C6 C9 C9 -92.7(9) 7_565 . . 7_565 ?
C1 C6 C9 C9 -33.8(11) . . . 7_565 ?
C3 C6 C9 C9 -93.6(8) 7_565 . . 7_565 ?
C6 C6 C9 C9 0.0 7_565 . . 7_565 ?
C1 C6 C9 C2 58.9(11) . . . 7_565 ?
C3 C6 C9 C2 -0.9(12) 7_565 . . 7_565 ?
C6 C6 C9 C2 92.7(9) 7_565 . . 7_565 ?
